data_4033044
loop_
_publ_author_name
'Huang, Fu'
'Wang, Guangxia'
'Ma, Lishuang'
'Wang, Ying'
'Chen, Xuebo'
'Che, Yanke'
'Jiang, Hua'

_publ_section_title
;
 Molecular Spur Gears Based on a Switchable Quinquepyridine Foldamer
 Acting as a Stator.
;
_journal_issue 23
_journal_name_full 'The Journal of organic chemistry'
_journal_page_first 12106
_journal_page_last 12111
_journal_paper_doi 10.1021/acs.joc.7b01864
_journal_volume 82
_journal_year 2017
_chemical_formula_moiety 'C65 H41 N5'
_chemical_formula_sum 'C65 H41 N5'
_chemical_formula_weight 892.03
_chemical_name_systematic
;
 ?
;
_space_group_crystal_system tetragonal
_space_group_IT_number 88
_space_group_name_Hall '-I 4ad'
_space_group_name_H-M_alt 'I 41/a'
_symmetry_space_group_name_Hall '-I 4ad'
_symmetry_space_group_name_H-M 'I 41/a :2'
_atom_sites_solution_hydrogens geom
_audit_creation_date 2014-06-27
_audit_creation_method
;
Olex2 1.2
(compiled 2013.12.10 svn.r2850 for OlexSys, GUI svn.r4736)
;
_cell_angle_alpha 90
_cell_angle_beta 90
_cell_angle_gamma 90
_cell_formula_units_Z 16
_cell_length_a 18.263(3)
_cell_length_b 18.263(3)
_cell_length_c 61.044(9)
_cell_measurement_reflns_used 29054
_cell_measurement_temperature 173.1500
_cell_measurement_theta_max 27.4726
_cell_measurement_theta_min 1.4983
_cell_volume 20360(6)
_computing_cell_refinement 'CrystalClear (Rigaku Inc., 2007)'
_computing_data_collection 'CrystalClear (Rigaku Inc., 2007)'
_computing_data_reduction 'CrystalClear (Rigaku Inc., 2007)'
_computing_molecular_graphics 'Olex2 (Dolomanov et al., 2009)'
_computing_publication_material 'Olex2 (Dolomanov et al., 2009)'
_computing_structure_refinement 'SHELXL (Sheldrick, 2013)'
_computing_structure_solution
;
'SHELXS (Sheldrick, 2013)'
;
_diffrn_ambient_temperature 173.1500
_diffrn_detector_area_resol_mean 28.5714
_diffrn_measured_fraction_theta_full 0.991
_diffrn_measured_fraction_theta_max 0.997
_diffrn_measurement_device
;
Saturn724+ (2x2 bin mode)
;
_diffrn_measurement_device_details
;
AFC10: Fixed Chi 2 circle
;
_diffrn_measurement_device_type 'Saturn724+ CCD'
_diffrn_measurement_method '\w scans at fixed \c = 45\%'
_diffrn_orient_matrix_type d*Trek
_diffrn_orient_matrix_UB_11 0.0062
_diffrn_orient_matrix_UB_12 -0.0257
_diffrn_orient_matrix_UB_13 0.0480
_diffrn_orient_matrix_UB_21 0.0255
_diffrn_orient_matrix_UB_22 0.0440
_diffrn_orient_matrix_UB_23 0.0202
_diffrn_orient_matrix_UB_31 -0.0144
_diffrn_orient_matrix_UB_32 0.0060
_diffrn_orient_matrix_UB_33 0.0051
_diffrn_radiation_detector CCD
_diffrn_radiation_monochromator 'Graphite Monochromator'
_diffrn_radiation_type MoK\a
_diffrn_radiation_wavelength 0.71073
_diffrn_reflns_av_R_equivalents 0.0758
_diffrn_reflns_av_unetI/netI 0.0985
_diffrn_reflns_Laue_measured_fraction_full 0.991
_diffrn_reflns_Laue_measured_fraction_max 0.997
_diffrn_reflns_limit_h_max 16
_diffrn_reflns_limit_h_min -21
_diffrn_reflns_limit_k_max 21
_diffrn_reflns_limit_k_min -14
_diffrn_reflns_limit_l_max 73
_diffrn_reflns_limit_l_min -70
_diffrn_reflns_number 34993
_diffrn_reflns_point_group_measured_fraction_full 0.991
_diffrn_reflns_point_group_measured_fraction_max 0.997
_diffrn_reflns_theta_full 25.242
_diffrn_reflns_theta_max 25.197
_diffrn_reflns_theta_min 1.164
_diffrn_source 'Sealed Tube'
_diffrn_source_current 30.0000
_diffrn_source_power 1.5000
_diffrn_source_voltage 50.0000
_exptl_absorpt_coefficient_mu 0.068
_exptl_absorpt_correction_T_max 1.0000
_exptl_absorpt_correction_T_min 0.6057
_exptl_absorpt_correction_type multi-scan
_exptl_absorpt_process_details 'CrystalClear (Rigaku Inc., 2007)'
_exptl_crystal_colour Colorless
_exptl_crystal_density_diffrn 1.164
_exptl_crystal_description Plate
_exptl_crystal_F_000 7456
_exptl_crystal_size_max 0.37
_exptl_crystal_size_mid 0.25
_exptl_crystal_size_min 0.12
_refine_diff_density_max 0.379
_refine_diff_density_min -0.347
_refine_diff_density_rms 0.083
_refine_ls_extinction_method none
_refine_ls_goodness_of_fit_ref 1.449
_refine_ls_hydrogen_treatment constr
_refine_ls_matrix_type full
_refine_ls_number_parameters 631
_refine_ls_number_reflns 9131
_refine_ls_number_restraints 60
_refine_ls_restrained_S_all 1.467
_refine_ls_R_factor_all 0.1372
_refine_ls_R_factor_gt 0.1042
_refine_ls_shift/su_max 0.004
_refine_ls_shift/su_mean 0.001
_refine_ls_structure_factor_coef Fsqd
_refine_ls_weighting_details 'w=1/[\s^2^(Fo^2^)+(0.1000P)^2^] where P=(Fo^2^+2Fc^2^)/3'
_refine_ls_weighting_scheme calc
_refine_ls_wR_factor_gt 0.2564
_refine_ls_wR_factor_ref 0.2727
_reflns_Friedel_coverage 0.000
_reflns_number_gt 6501
_reflns_number_total 9131
_reflns_threshold_expression 'I > 2\s(I)'
_cod_data_source_file jo7b01864_si_001.cif
_cod_data_source_block sa2790
_cod_depositor_comments 'Adding full bibliography for 4033044.cif.'
_cod_original_cell_volume 20360(7)
_cod_database_code 4033044
_shelxl_version_number 2013-4
_shelx_space_group_comment
;
The symmetry employed for this shelxl refinement is uniquely defined
by the following loop, which should always be used as a source of
symmetry information in preference to the above space-group names.
They are only intended as comments.
;
_shelx_estimated_absorpt_t_max 0.992
_shelx_estimated_absorpt_t_min 0.975
_diffrn_number_total 11777
_olex2_refinement_description
;
1. Fixed Uiso
 At 1.2 times of:
  All C(H) groups
2. Uiso/Uaniso restraints and constraints
Uanis(N5) \\sim Ueq, Uanis(C25) \\sim Ueq, Uanis(C24) \\sim Ueq, Uanis(C23)
\\sim Ueq, Uanis(C22) \\sim Ueq, Uanis(C31) \\sim Ueq, Uanis(C30) \\sim Ueq,
Uanis(C29) \\sim Ueq, Uanis(C28) \\sim Ueq, Uanis(C32) \\sim Ueq: with sigma of
0.01 and sigma for terminal atoms of 0.02
3.a Ternary CH refined with riding coordinates:
 C33(H33), C53(H53)
3.b Aromatic/amide H refined with riding coordinates:
 C1(H1), C2(H2), C3(H3), C4(H4), C7(H7), C9(H9), C12(H12), C13(H13), C14(H14),
 C17(H17), C19(H19), C22(H22), C23(H23), C24(H24), C25(H25), C28(H28), C29(H29),
  C30(H30), C31(H31), C35(H35), C36(H36), C37(H37), C38(H38), C41(H41),
 C42(H42), C43(H43), C44(H44), C48(H48), C49(H49), C50(H50), C51(H51), C55(H55),
  C56(H56), C57(H57), C58(H58), C61(H61), C62(H62), C63(H63), C64(H64)
;

loop_
_space_group_symop_operation_xyz
'x, y, z'
'-x+1/2, -y, z+1/2'
'-y+3/4, x+1/4, z+1/4'
'y+3/4, -x+3/4, z+3/4'
'x+1/2, y+1/2, z+1/2'
'-x+1, -y+1/2, z+1'
'-y+5/4, x+3/4, z+3/4'
'y+5/4, -x+5/4, z+5/4'
'-x, -y, -z'
'x-1/2, y, -z-1/2'
'y-3/4, -x-1/4, -z-1/4'
'-y-3/4, x-3/4, -z-3/4'
'-x+1/2, -y+1/2, -z+1/2'
'x, y+1/2, -z'
'y-1/4, -x+1/4, -z+1/4'
'-y-1/4, x-1/4, -z-1/4'

loop_
_atom_site_label
_atom_site_type_symbol
_atom_site_fract_x
_atom_site_fract_y
_atom_site_fract_z
_atom_site_U_iso_or_equiv
_atom_site_adp_type
_atom_site_occupancy
_atom_site_site_symmetry_order
_atom_site_calc_flag
_atom_site_refinement_flags_posn
_atom_site_refinement_flags_adp
N1 N 0.3955(2) 0.29090(19) 0.23743(5) 0.0415(9) Uani 1 1 d . .
N2 N 0.42401(16) 0.30462(17) 0.17932(5) 0.0288(7) Uani 1 1 d . .
N3 N 0.40234(16) 0.27605(16) 0.12149(5) 0.0275(7) Uani 1 1 d . .
N4 N 0.40960(17) 0.30166(17) 0.06298(5) 0.0315(7) Uani 1 1 d . .
N5 N 0.3715(2) 0.2868(3) 0.00581(6) 0.0694(13) Uani 1 1 d . U
C1 C 0.3957(3) 0.3344(3) 0.25524(7) 0.0491(12) Uani 1 1 d . .
H1 H 0.3811 0.3142 0.2689 0.059 Uiso 1 1 calc R .
C2 C 0.4160(2) 0.4064(3) 0.25451(7) 0.0448(11) Uani 1 1 d . .
H2 H 0.4138 0.4358 0.2673 0.054 Uiso 1 1 calc R .
C3 C 0.4398(3) 0.4358(2) 0.23507(7) 0.0504(12) Uani 1 1 d . .
H3 H 0.4550 0.4855 0.2342 0.060 Uiso 1 1 calc R .
C4 C 0.4409(2) 0.3913(2) 0.21681(7) 0.0424(10) Uani 1 1 d . .
H4 H 0.4584 0.4094 0.2032 0.051 Uiso 1 1 calc R .
C5 C 0.4158(2) 0.31920(19) 0.21864(6) 0.0280(8) Uani 1 1 d . .
C6 C 0.4028(2) 0.2740(2) 0.19832(6) 0.0292(8) Uani 1 1 d . .
C7 C 0.3657(2) 0.2077(2) 0.19949(6) 0.0305(8) Uani 1 1 d . .
H7 H 0.3545 0.1868 0.2133 0.037 Uiso 1 1 calc R .
C8 C 0.34499(19) 0.1719(2) 0.18029(6) 0.0287(8) Uani 1 1 d . .
C9 C 0.36387(19) 0.2062(2) 0.16085(6) 0.0285(8) Uani 1 1 d . .
H9 H 0.3493 0.1849 0.1473 0.034 Uiso 1 1 calc R .
C10 C 0.40387(19) 0.27117(19) 0.16074(5) 0.0254(8) Uani 1 1 d . .
C11 C 0.4263(2) 0.30710(19) 0.14022(6) 0.0281(8) Uani 1 1 d . .
C12 C 0.4684(2) 0.3705(2) 0.14020(6) 0.0291(8) Uani 1 1 d . .
H12 H 0.4834 0.3925 0.1536 0.035 Uiso 1 1 calc R .
C13 C 0.4880(2) 0.4011(2) 0.12011(6) 0.0340(9) Uani 1 1 d . .
H13 H 0.5169 0.4443 0.1196 0.041 Uiso 1 1 calc R .
C14 C 0.4653(2) 0.3683(2) 0.10109(6) 0.0322(9) Uani 1 1 d . .
H14 H 0.4793 0.3878 0.0873 0.039 Uiso 1 1 calc R .
C15 C 0.42168(18) 0.3064(2) 0.10226(6) 0.0274(8) Uani 1 1 d . .
C16 C 0.3892(2) 0.2727(2) 0.08248(6) 0.0294(8) Uani 1 1 d . .
C17 C 0.3410(2) 0.2151(2) 0.08385(6) 0.0303(8) Uani 1 1 d . .
H17 H 0.3305 0.1938 0.0977 0.036 Uiso 1 1 calc R .
C18 C 0.3071(2) 0.1876(2) 0.06496(6) 0.0298(8) Uani 1 1 d . .
C19 C 0.3305(2) 0.2154(2) 0.04500(6) 0.0336(9) Uani 1 1 d . .
H19 H 0.3122 0.1958 0.0317 0.040 Uiso 1 1 calc R .
C20 C 0.3816(2) 0.2728(2) 0.04471(6) 0.0317(9) Uani 1 1 d . .
C21 C 0.4077(2) 0.3053(3) 0.02375(6) 0.0427(10) Uani 1 1 d . .
C22 C 0.4662(3) 0.3526(3) 0.02325(7) 0.0537(12) Uani 1 1 d . U
H22 H 0.4918 0.3642 0.0363 0.064 Uiso 1 1 calc R .
C23 C 0.4874(3) 0.3827(4) 0.00367(9) 0.0806(18) Uani 1 1 d . U
H23 H 0.5257 0.4178 0.0031 0.097 Uiso 1 1 calc R .
C24 C 0.4529(4) 0.3618(4) -0.01474(10) 0.094(2) Uani 1 1 d . U
H24 H 0.4681 0.3799 -0.0286 0.113 Uiso 1 1 calc R .
C25 C 0.3958(4) 0.3143(4) -0.01325(9) 0.092(2) Uani 1 1 d . U
H25 H 0.3719 0.2998 -0.0264 0.111 Uiso 1 1 calc R .
C26 C 0.2931(2) 0.1067(2) 0.18085(6) 0.0299(8) Uani 1 1 d . .
C27 C 0.3002(2) 0.0542(2) 0.20078(7) 0.0412(10) Uani 1 1 d . .
C28 C 0.3607(3) 0.0471(2) 0.21501(7) 0.0544(13) Uani 1 1 d . U
H28 H 0.4018 0.0786 0.2135 0.065 Uiso 1 1 calc R .
C29 C 0.3597(4) -0.0065(3) 0.23121(9) 0.0729(17) Uani 1 1 d . U
H29 H 0.3997 -0.0103 0.2411 0.087 Uiso 1 1 calc R .
C30 C 0.3021(4) -0.0537(3) 0.23316(10) 0.0799(18) Uani 1 1 d . U
H30 H 0.3015 -0.0885 0.2447 0.096 Uiso 1 1 calc R .
C31 C 0.2443(3) -0.0510(3) 0.21832(8) 0.0633(14) Uani 1 1 d . U
H31 H 0.2053 -0.0851 0.2194 0.076 Uiso 1 1 calc R .
C32 C 0.2436(3) 0.0018(2) 0.20177(7) 0.0472(11) Uani 1 1 d . U
C33 C 0.1909(2) 0.0061(2) 0.18331(7) 0.0400(10) Uani 1 1 d . .
H33 H 0.1518 -0.0320 0.1843 0.048 Uiso 1 1 calc R .
C34 C 0.1600(2) 0.0833(2) 0.18332(6) 0.0381(10) Uani 1 1 d . .
C35 C 0.0862(2) 0.1037(3) 0.18344(7) 0.0455(11) Uani 1 1 d . .
H35 H 0.0493 0.0671 0.1841 0.055 Uiso 1 1 calc R .
C36 C 0.0669(2) 0.1757(3) 0.18258(8) 0.0554(13) Uani 1 1 d . .
H36 H 0.0167 0.1892 0.1825 0.066 Uiso 1 1 calc R .
C37 C 0.1211(2) 0.2296(3) 0.18180(8) 0.0498(12) Uani 1 1 d . .
H37 H 0.1078 0.2799 0.1817 0.060 Uiso 1 1 calc R .
C38 C 0.1932(2) 0.2100(2) 0.18118(6) 0.0355(9) Uani 1 1 d . .
H38 H 0.2298 0.2468 0.1801 0.043 Uiso 1 1 calc R .
C39 C 0.2135(2) 0.1371(2) 0.18214(6) 0.0298(8) Uani 1 1 d . .
C40 C 0.2919(2) 0.0529(2) 0.16120(6) 0.0313(9) Uani 1 1 d . .
C41 C 0.3403(2) 0.0474(2) 0.14376(6) 0.0337(9) Uani 1 1 d . .
H41 H 0.3801 0.0807 0.1427 0.040 Uiso 1 1 calc R .
C42 C 0.3311(2) -0.0063(2) 0.12782(7) 0.0401(10) Uani 1 1 d . .
H42 H 0.3639 -0.0083 0.1157 0.048 Uiso 1 1 calc R .
C43 C 0.2760(2) -0.0560(2) 0.12930(7) 0.0401(10) Uani 1 1 d . .
H43 H 0.2704 -0.0929 0.1185 0.048 Uiso 1 1 calc R .
C44 C 0.2275(2) -0.0522(2) 0.14702(7) 0.0404(10) Uani 1 1 d . .
H44 H 0.1884 -0.0862 0.1481 0.048 Uiso 1 1 calc R .
C45 C 0.2359(2) -0.0005(2) 0.16263(6) 0.0334(9) Uani 1 1 d . .
C46 C 0.2569(2) 0.1211(2) 0.06628(5) 0.0261(8) Uani 1 1 d . .
C47 C 0.2068(2) 0.1145(2) 0.08709(6) 0.0296(8) Uani 1 1 d . .
C48 C 0.1924(2) 0.1665(2) 0.10302(6) 0.0338(9) Uani 1 1 d . .
H48 H 0.2156 0.2130 0.1023 0.041 Uiso 1 1 calc R .
C49 C 0.1444(2) 0.1513(3) 0.11996(7) 0.0466(11) Uani 1 1 d . .
H49 H 0.1343 0.1877 0.1307 0.056 Uiso 1 1 calc R .
C50 C 0.1115(2) 0.0840(2) 0.12134(7) 0.0432(10) Uani 1 1 d . .
H50 H 0.0803 0.0729 0.1333 0.052 Uiso 1 1 calc R .
C51 C 0.1238(2) 0.0322(2) 0.10517(7) 0.0381(10) Uani 1 1 d . .
H51 H 0.0998 -0.0139 0.1058 0.046 Uiso 1 1 calc R .
C52 C 0.1706(2) 0.0474(2) 0.08827(6) 0.0326(9) Uani 1 1 d . .
C53 C 0.1846(2) -0.0031(2) 0.06882(6) 0.0343(9) Uani 1 1 d . .
H53 H 0.1567 -0.0501 0.0697 0.041 Uiso 1 1 calc R .
C54 C 0.1648(2) 0.0422(2) 0.04874(6) 0.0344(9) Uani 1 1 d . .
C55 C 0.1112(2) 0.0232(2) 0.03366(6) 0.0351(9) Uani 1 1 d . .
H55 H 0.0887 -0.0237 0.0341 0.042 Uiso 1 1 calc R .
C56 C 0.0914(2) 0.0741(2) 0.01800(6) 0.0371(9) Uani 1 1 d . .
H56 H 0.0567 0.0609 0.0071 0.044 Uiso 1 1 calc R .
C57 C 0.1202(2) 0.1424(2) 0.01789(6) 0.0383(10) Uani 1 1 d . .
H57 H 0.1030 0.1774 0.0076 0.046 Uiso 1 1 calc R .
C58 C 0.1749(2) 0.1619(2) 0.03275(6) 0.0365(9) Uani 1 1 d . .
H58 H 0.1945 0.2101 0.0327 0.044 Uiso 1 1 calc R .
C59 C 0.2009(2) 0.1099(2) 0.04786(6) 0.0314(9) Uani 1 1 d . .
C60 C 0.3067(2) 0.0518(2) 0.06653(6) 0.0308(9) Uani 1 1 d . .
C61 C 0.3814(2) 0.0493(2) 0.06562(6) 0.0384(10) Uani 1 1 d . .
H61 H 0.4084 0.0934 0.0639 0.046 Uiso 1 1 calc R .
C62 C 0.4182(3) -0.0171(2) 0.06719(7) 0.0476(11) Uani 1 1 d . .
H62 H 0.4703 -0.0180 0.0672 0.057 Uiso 1 1 calc R .
C63 C 0.3797(3) -0.0811(3) 0.06871(7) 0.0503(12) Uani 1 1 d . .
H63 H 0.4048 -0.1265 0.0695 0.060 Uiso 1 1 calc R .
C64 C 0.3042(3) -0.0795(2) 0.06905(7) 0.0439(11) Uani 1 1 d . .
H64 H 0.2776 -0.1241 0.0700 0.053 Uiso 1 1 calc R .
C65 C 0.2667(2) -0.0143(2) 0.06795(6) 0.0359(9) Uani 1 1 d . .

loop_
_atom_site_aniso_label
_atom_site_aniso_U_11
_atom_site_aniso_U_22
_atom_site_aniso_U_33
_atom_site_aniso_U_23
_atom_site_aniso_U_13
_atom_site_aniso_U_12
N1 0.056(2) 0.040(2) 0.0280(17) -0.0002(15) -0.0038(15) -0.0123(18)
N2 0.0241(16) 0.0297(17) 0.0326(17) -0.0011(13) -0.0003(13) 0.0015(14)
N3 0.0267(16) 0.0220(16) 0.0338(16) 0.0046(13) -0.0010(13) -0.0012(13)
N4 0.0261(17) 0.0350(18) 0.0336(17) 0.0053(14) 0.0019(13) 0.0014(14)
N5 0.069(3) 0.104(4) 0.035(2) 0.005(2) 0.0027(19) -0.029(3)
C1 0.056(3) 0.060(3) 0.031(2) 0.001(2) -0.003(2) -0.015(2)
C2 0.042(2) 0.055(3) 0.037(2) -0.018(2) -0.0071(19) -0.003(2)
C3 0.070(3) 0.041(3) 0.040(2) -0.005(2) -0.004(2) -0.015(2)
C4 0.048(3) 0.043(2) 0.037(2) -0.0011(18) 0.0012(19) -0.015(2)
C5 0.029(2) 0.0250(19) 0.0301(19) -0.0036(15) -0.0029(15) 0.0007(16)
C6 0.0242(19) 0.031(2) 0.0325(19) -0.0050(16) -0.0009(15) 0.0033(16)
C7 0.034(2) 0.027(2) 0.0299(19) 0.0019(15) -0.0036(16) -0.0016(17)
C8 0.0207(18) 0.032(2) 0.0331(19) -0.0029(16) -0.0022(15) -0.0055(16)
C9 0.0250(19) 0.028(2) 0.0326(19) -0.0018(15) -0.0058(15) -0.0007(16)
C10 0.0256(19) 0.0220(18) 0.0286(18) -0.0027(14) 0.0012(15) 0.0015(15)
C11 0.027(2) 0.0226(19) 0.035(2) -0.0031(15) -0.0016(15) 0.0051(16)
C12 0.0252(19) 0.029(2) 0.0328(19) -0.0023(15) -0.0036(15) -0.0090(16)
C13 0.027(2) 0.035(2) 0.040(2) 0.0042(17) -0.0076(17) -0.0104(17)
C14 0.028(2) 0.029(2) 0.039(2) 0.0060(16) 0.0003(17) -0.0007(17)
C15 0.0166(17) 0.033(2) 0.0329(19) 0.0043(16) -0.0027(14) 0.0016(16)
C16 0.032(2) 0.029(2) 0.0279(19) -0.0003(15) 0.0007(15) 0.0042(17)
C17 0.036(2) 0.026(2) 0.0298(19) 0.0002(15) 0.0025(16) -0.0012(17)
C18 0.027(2) 0.028(2) 0.035(2) -0.0016(16) -0.0009(15) -0.0022(17)
C19 0.035(2) 0.041(2) 0.0249(18) -0.0067(16) 0.0011(16) 0.0013(19)
C20 0.028(2) 0.033(2) 0.034(2) 0.0015(16) 0.0006(16) -0.0014(17)
C21 0.042(2) 0.053(3) 0.033(2) 0.0033(19) 0.0035(18) -0.002(2)
C22 0.046(3) 0.078(3) 0.037(2) 0.009(2) -0.004(2) -0.008(3)
C23 0.064(3) 0.113(5) 0.065(3) 0.030(3) 0.000(3) -0.025(3)
C24 0.089(4) 0.140(6) 0.054(3) 0.024(3) 0.008(3) -0.036(4)
C25 0.092(4) 0.139(5) 0.046(3) 0.022(3) 0.001(3) -0.042(4)
C26 0.029(2) 0.026(2) 0.0342(19) -0.0016(15) -0.0072(16) 0.0006(16)
C27 0.050(3) 0.033(2) 0.041(2) 0.0058(18) -0.0048(19) -0.011(2)
C28 0.074(3) 0.035(2) 0.054(3) 0.002(2) -0.028(2) -0.009(2)
C29 0.104(4) 0.049(3) 0.065(3) 0.013(3) -0.031(3) -0.002(3)
C30 0.125(5) 0.046(3) 0.068(3) 0.020(3) -0.020(3) -0.013(3)
C31 0.087(4) 0.044(3) 0.058(3) 0.010(2) -0.004(3) -0.015(3)
C32 0.059(3) 0.041(2) 0.041(2) 0.0047(19) 0.005(2) -0.010(2)
C33 0.041(2) 0.028(2) 0.051(2) 0.0046(18) 0.0026(19) -0.0117(19)
C34 0.031(2) 0.044(2) 0.039(2) -0.0072(18) 0.0086(17) -0.0087(19)
C35 0.032(2) 0.053(3) 0.052(3) -0.011(2) 0.0139(19) -0.012(2)
C36 0.029(2) 0.058(3) 0.079(3) -0.013(3) 0.009(2) -0.004(2)
C37 0.036(2) 0.046(3) 0.068(3) -0.015(2) 0.005(2) -0.001(2)
C38 0.033(2) 0.031(2) 0.042(2) -0.0018(17) 0.0035(17) 0.0005(18)
C39 0.027(2) 0.035(2) 0.0274(18) -0.0016(16) 0.0029(15) -0.0056(17)
C40 0.030(2) 0.0246(19) 0.039(2) 0.0018(16) -0.0055(16) 0.0012(17)
C41 0.030(2) 0.025(2) 0.047(2) 0.0012(17) 0.0025(17) -0.0005(17)
C42 0.037(2) 0.037(2) 0.045(2) -0.0011(19) 0.0021(19) 0.004(2)
C43 0.037(2) 0.038(2) 0.045(2) -0.0080(19) -0.0025(19) 0.0004(19)
C44 0.038(2) 0.029(2) 0.054(3) -0.0024(19) -0.007(2) -0.0129(19)
C45 0.031(2) 0.026(2) 0.043(2) 0.0027(17) -0.0059(17) -0.0062(17)
C46 0.0262(19) 0.0268(19) 0.0252(17) -0.0042(14) -0.0008(14) 0.0022(16)
C47 0.0246(19) 0.033(2) 0.0314(19) 0.0015(16) -0.0029(15) 0.0069(17)
C48 0.0230(19) 0.040(2) 0.039(2) -0.0070(17) -0.0003(16) 0.0037(17)
C49 0.038(2) 0.065(3) 0.036(2) -0.004(2) 0.0057(19) -0.001(2)
C50 0.042(2) 0.052(3) 0.036(2) 0.010(2) 0.0055(19) -0.002(2)
C51 0.032(2) 0.039(2) 0.043(2) 0.0091(18) -0.0026(18) -0.0063(19)
C52 0.0242(19) 0.033(2) 0.041(2) 0.0103(17) -0.0064(16) 0.0028(17)
C53 0.036(2) 0.031(2) 0.036(2) 0.0008(16) -0.0014(17) -0.0022(18)
C54 0.039(2) 0.031(2) 0.034(2) -0.0041(16) 0.0027(17) 0.0017(18)
C55 0.034(2) 0.036(2) 0.036(2) -0.0057(17) -0.0011(17) -0.0084(18)
C56 0.037(2) 0.043(2) 0.032(2) -0.0043(18) -0.0042(17) -0.0053(19)
C57 0.039(2) 0.045(3) 0.031(2) 0.0036(18) -0.0064(17) 0.000(2)
C58 0.042(2) 0.037(2) 0.0302(19) -0.0023(17) -0.0052(17) -0.0007(19)
C59 0.032(2) 0.030(2) 0.0323(19) -0.0062(16) 0.0005(16) 0.0010(17)
C60 0.032(2) 0.032(2) 0.0290(19) -0.0039(16) 0.0017(15) 0.0016(17)
C61 0.030(2) 0.040(2) 0.045(2) -0.0098(19) -0.0008(17) -0.0060(19)
C62 0.040(3) 0.042(3) 0.061(3) -0.012(2) 0.001(2) 0.007(2)
C63 0.049(3) 0.041(3) 0.061(3) -0.004(2) -0.001(2) 0.014(2)
C64 0.047(3) 0.030(2) 0.055(3) -0.0002(19) -0.004(2) 0.002(2)
C65 0.037(2) 0.034(2) 0.037(2) -0.0019(17) -0.0059(17) 0.0003(19)

loop_
_atom_type_symbol
_atom_type_description
_atom_type_scat_dispersion_real
_atom_type_scat_dispersion_imag
_atom_type_scat_source
C C 0.0033 0.0016 'International Tables Vol C Tables 4.2.6.8 and 6.1.1.4'
H H 0.0000 0.0000 'International Tables Vol C Tables 4.2.6.8 and 6.1.1.4'
N N 0.0061 0.0033 'International Tables Vol C Tables 4.2.6.8 and 6.1.1.4'

loop_
_geom_angle_atom_site_label_1
_geom_angle_atom_site_label_2
_geom_angle_atom_site_label_3
_geom_angle
C5 N1 C1 118.2(3)
C10 N2 C6 117.5(3)
C15 N3 C11 118.8(3)
C20 N4 C16 118.3(3)
C21 N5 C25 117.1(5)
N1 C1 H1 118.6
N1 C1 C2 122.8(4)
C2 C1 H1 118.6
C1 C2 H2 120.3
C1 C2 C3 119.4(4)
C3 C2 H2 120.3
C2 C3 H3 120.9
C2 C3 C4 118.2(4)
C4 C3 H3 120.9
C3 C4 H4 120.5
C3 C4 C5 119.1(4)
C5 C4 H4 120.5
N1 C5 C4 122.2(3)
N1 C5 C6 117.3(3)
C4 C5 C6 120.1(3)
N2 C6 C5 115.8(3)
N2 C6 C7 123.2(3)
C7 C6 C5 120.8(3)
C6 C7 H7 120.1
C6 C7 C8 119.9(3)
C8 C7 H7 120.1
C7 C8 C26 121.1(3)
C9 C8 C7 116.1(3)
C9 C8 C26 121.9(3)
C8 C9 H9 119.4
C8 C9 C10 121.3(3)
C10 C9 H9 119.4
N2 C10 C9 121.9(3)
N2 C10 C11 116.2(3)
C9 C10 C11 121.9(3)
N3 C11 C10 116.4(3)
N3 C11 C12 121.9(3)
C12 C11 C10 121.7(3)
C11 C12 H12 120.8
C11 C12 C13 118.5(3)
C13 C12 H12 120.8
C12 C13 H13 120.2
C14 C13 C12 119.5(3)
C14 C13 H13 120.2
C13 C14 H14 120.4
C13 C14 C15 119.1(4)
C15 C14 H14 120.4
N3 C15 C14 122.2(3)
N3 C15 C16 115.8(3)
C14 C15 C16 121.9(3)
N4 C16 C15 116.4(3)
N4 C16 C17 121.9(3)
C17 C16 C15 121.7(3)
C16 C17 H17 119.7
C16 C17 C18 120.5(3)
C18 C17 H17 119.7
C17 C18 C46 120.6(3)
C19 C18 C17 117.0(3)
C19 C18 C46 121.6(3)
C18 C19 H19 120.3
C18 C19 C20 119.3(3)
C20 C19 H19 120.3
N4 C20 C19 122.6(3)
N4 C20 C21 115.9(3)
C19 C20 C21 121.5(3)
N5 C21 C20 116.7(4)
N5 C21 C22 122.1(4)
C22 C21 C20 121.3(4)
C21 C22 H22 120.3
C23 C22 C21 119.4(5)
C23 C22 H22 120.3
C22 C23 H23 120.6
C24 C23 C22 118.8(6)
C24 C23 H23 120.6
C23 C24 H24 120.5
C23 C24 C25 119.0(5)
C25 C24 H24 120.5
N5 C25 C24 123.4(6)
N5 C25 H25 118.3
C24 C25 H25 118.3
C8 C26 C27 116.6(3)
C8 C26 C39 107.7(3)
C8 C26 C40 119.1(3)
C27 C26 C39 105.0(3)
C40 C26 C27 102.4(3)
C40 C26 C39 104.6(3)
C28 C27 C26 127.1(4)
C32 C27 C26 113.0(4)
C32 C27 C28 119.0(4)
C27 C28 H28 120.3
C29 C28 C27 119.4(5)
C29 C28 H28 120.3
C28 C29 H29 119.5
C30 C29 C28 121.1(5)
C30 C29 H29 119.5
C29 C30 H30 119.8
C29 C30 C31 120.4(5)
C31 C30 H30 119.8
C30 C31 H31 119.9
C30 C31 C32 120.2(5)
C32 C31 H31 119.9
C27 C32 C33 114.0(4)
C31 C32 C27 119.5(4)
C31 C32 C33 126.3(4)
C32 C33 H33 112.4
C32 C33 C34 106.8(3)
C32 C33 C45 106.1(3)
C34 C33 H33 112.4
C45 C33 H33 112.4
C45 C33 C34 106.1(3)
C35 C34 C33 127.3(4)
C39 C34 C33 113.3(3)
C39 C34 C35 119.3(4)
C34 C35 H35 119.8
C36 C35 C34 120.4(4)
C36 C35 H35 119.8
C35 C36 H36 120.1
C35 C36 C37 119.9(4)
C37 C36 H36 120.1
C36 C37 H37 120.0
C38 C37 C36 120.0(4)
C38 C37 H37 120.0
C37 C38 H38 119.6
C37 C38 C39 120.7(4)
C39 C38 H38 119.6
C34 C39 C26 114.0(3)
C38 C39 C26 126.3(3)
C38 C39 C34 119.7(4)
C41 C40 C26 129.1(3)
C41 C40 C45 117.3(3)
C45 C40 C26 113.5(3)
C40 C41 H41 119.7
C40 C41 C42 120.7(4)
C42 C41 H41 119.7
C41 C42 H42 119.5
C43 C42 C41 120.9(4)
C43 C42 H42 119.5
C42 C43 H43 120.4
C42 C43 C44 119.2(4)
C44 C43 H43 120.4
C43 C44 H44 119.7
C45 C44 C43 120.5(4)
C45 C44 H44 119.7
C40 C45 C33 112.9(3)
C44 C45 C33 125.7(4)
C44 C45 C40 121.4(4)
C18 C46 C47 117.0(3)
C18 C46 C59 118.0(3)
C18 C46 C60 107.3(3)
C59 C46 C47 101.2(3)
C59 C46 C60 106.7(3)
C60 C46 C47 105.6(3)
C48 C47 C46 128.8(3)
C48 C47 C52 118.5(3)
C52 C47 C46 112.7(3)
C47 C48 H48 119.7
C49 C48 C47 120.5(4)
C49 C48 H48 119.7
C48 C49 H49 119.9
C50 C49 C48 120.2(4)
C50 C49 H49 119.9
C49 C50 H50 120.1
C49 C50 C51 119.8(4)
C51 C50 H50 120.1
C50 C51 H51 120.0
C52 C51 C50 120.0(4)
C52 C51 H51 120.0
C47 C52 C53 114.3(3)
C51 C52 C47 120.9(4)
C51 C52 C53 124.7(4)
C52 C53 H53 113.0
C54 C53 C52 105.0(3)
C54 C53 H53 113.0
C65 C53 C52 106.0(3)
C65 C53 H53 113.0
C65 C53 C54 106.3(3)
C55 C54 C53 124.5(4)
C55 C54 C59 121.8(4)
C59 C54 C53 113.4(3)
C54 C55 H55 120.8
C56 C55 C54 118.4(4)
C56 C55 H55 120.8
C55 C56 H56 119.3
C57 C56 C55 121.4(4)
C57 C56 H56 119.3
C56 C57 H57 119.7
C56 C57 C58 120.7(4)
C58 C57 H57 119.7
C57 C58 H58 120.2
C57 C58 C59 119.7(4)
C59 C58 H58 120.2
C54 C59 C46 113.8(3)
C54 C59 C58 117.5(4)
C58 C59 C46 128.0(3)
C61 C60 C46 127.5(3)
C61 C60 C65 119.3(4)
C65 C60 C46 113.2(3)
C60 C61 H61 119.7
C60 C61 C62 120.6(4)
C62 C61 H61 119.7
C61 C62 H62 120.0
C63 C62 C61 120.1(4)
C63 C62 H62 120.0
C62 C63 H63 120.1
C62 C63 C64 119.9(4)
C64 C63 H63 120.1
C63 C64 H64 119.5
C65 C64 C63 120.9(4)
C65 C64 H64 119.5
C60 C65 C53 113.5(3)
C64 C65 C53 127.4(4)
C64 C65 C60 119.1(4)

loop_
_geom_bond_atom_site_label_1
_geom_bond_atom_site_label_2
_geom_bond_distance
N1 C1 1.347(5)
N1 C5 1.312(5)
N2 C6 1.345(5)
N2 C10 1.340(4)
N3 C11 1.349(5)
N3 C15 1.345(5)
N4 C16 1.355(5)
N4 C20 1.335(5)
N5 C21 1.323(6)
N5 C25 1.343(6)
C1 H1 0.9500
C1 C2 1.368(6)
C2 H2 0.9500
C2 C3 1.372(6)
C3 H3 0.9500
C3 C4 1.380(6)
C4 H4 0.9500
C4 C5 1.398(5)
C5 C6 1.509(5)
C6 C7 1.389(5)
C7 H7 0.9500
C7 C8 1.395(5)
C8 C9 1.386(5)
C8 C26 1.521(5)
C9 H9 0.9500
C9 C10 1.394(5)
C10 C11 1.472(5)
C11 C12 1.390(5)
C12 H12 0.9500
C12 C13 1.394(5)
C13 H13 0.9500
C13 C14 1.370(5)
C14 H14 0.9500
C14 C15 1.386(5)
C15 C16 1.480(5)
C16 C17 1.374(5)
C17 H17 0.9500
C17 C18 1.402(5)
C18 C19 1.388(5)
C18 C46 1.524(5)
C19 H19 0.9500
C19 C20 1.403(5)
C20 C21 1.490(5)
C21 C22 1.373(6)
C22 H22 0.9500
C22 C23 1.372(7)
C23 H23 0.9500
C23 C24 1.344(8)
C24 H24 0.9500
C24 C25 1.359(8)
C25 H25 0.9500
C26 C27 1.554(5)
C26 C39 1.557(5)
C26 C40 1.552(5)
C27 C28 1.413(6)
C27 C32 1.410(6)
C28 H28 0.9500
C28 C29 1.391(7)
C29 H29 0.9500
C29 C30 1.364(8)
C30 H30 0.9500
C30 C31 1.392(8)
C31 H31 0.9500
C31 C32 1.397(6)
C32 C33 1.483(6)
C33 H33 1.0000
C33 C34 1.517(6)
C33 C45 1.511(6)
C34 C35 1.398(6)
C34 C39 1.388(5)
C35 H35 0.9500
C35 C36 1.362(7)
C36 H36 0.9500
C36 C37 1.397(6)
C37 H37 0.9500
C37 C38 1.364(6)
C38 H38 0.9500
C38 C39 1.382(5)
C40 C41 1.388(5)
C40 C45 1.415(5)
C41 H41 0.9500
C41 C42 1.392(5)
C42 H42 0.9500
C42 C43 1.358(6)
C43 H43 0.9500
C43 C44 1.399(6)
C44 H44 0.9500
C44 C45 1.350(5)
C46 C47 1.570(5)
C46 C59 1.534(5)
C46 C60 1.558(5)
C47 C48 1.385(5)
C47 C52 1.394(5)
C48 H48 0.9500
C48 C49 1.383(6)
C49 H49 0.9500
C49 C50 1.371(6)
C50 H50 0.9500
C50 C51 1.386(6)
C51 H51 0.9500
C51 C52 1.368(5)
C52 C53 1.525(5)
C53 H53 1.0000
C53 C54 1.522(5)
C53 C65 1.515(6)
C54 C55 1.388(5)
C54 C59 1.402(5)
C55 H55 0.9500
C55 C56 1.382(6)
C56 H56 0.9500
C56 C57 1.354(6)
C57 H57 0.9500
C57 C58 1.395(5)
C58 H58 0.9500
C58 C59 1.407(5)
C60 C61 1.367(5)
C60 C65 1.412(5)
C61 H61 0.9500
C61 C62 1.390(6)
C62 H62 0.9500
C62 C63 1.367(6)
C63 H63 0.9500
C63 C64 1.380(6)
C64 H64 0.9500
C64 C65 1.375(6)

loop_
_geom_torsion_atom_site_label_1
_geom_torsion_atom_site_label_2
_geom_torsion_atom_site_label_3
_geom_torsion_atom_site_label_4
_geom_torsion
N1 C1 C2 C3 -2.3(7)
N1 C5 C6 N2 179.7(3)
N1 C5 C6 C7 4.8(5)
N2 C6 C7 C8 -3.8(6)
N2 C10 C11 N3 -176.1(3)
N2 C10 C11 C12 2.4(5)
N3 C11 C12 C13 -2.1(5)
N3 C15 C16 N4 -178.5(3)
N3 C15 C16 C17 1.5(5)
N4 C16 C17 C18 -4.5(6)
N4 C20 C21 N5 -168.4(4)
N4 C20 C21 C22 11.1(6)
N5 C21 C22 C23 1.2(8)
C1 N1 C5 C4 3.2(6)
C1 N1 C5 C6 -169.6(4)
C1 C2 C3 C4 1.1(7)
C2 C3 C4 C5 1.9(7)
C3 C4 C5 N1 -4.3(7)
C3 C4 C5 C6 168.4(4)
C4 C5 C6 N2 6.7(5)
C4 C5 C6 C7 -168.2(4)
C5 N1 C1 C2 0.1(7)
C5 C6 C7 C8 170.8(3)
C6 N2 C10 C9 -1.4(5)
C6 N2 C10 C11 178.5(3)
C6 C7 C8 C9 0.2(5)
C6 C7 C8 C26 -169.1(3)
C7 C8 C9 C10 2.5(5)
C7 C8 C26 C27 -35.6(5)
C7 C8 C26 C39 82.0(4)
C7 C8 C26 C40 -159.3(3)
C8 C9 C10 N2 -2.0(6)
C8 C9 C10 C11 178.1(3)
C8 C26 C27 C28 -19.4(6)
C8 C26 C27 C32 171.3(4)
C8 C26 C39 C34 -178.4(3)
C8 C26 C39 C38 4.7(5)
C8 C26 C40 C41 11.4(6)
C8 C26 C40 C45 -173.5(3)
C9 C8 C26 C27 155.7(4)
C9 C8 C26 C39 -86.7(4)
C9 C8 C26 C40 32.0(5)
C9 C10 C11 N3 3.8(5)
C9 C10 C11 C12 -177.7(3)
C10 N2 C6 C5 -170.5(3)
C10 N2 C6 C7 4.3(5)
C10 C11 C12 C13 179.5(3)
C11 N3 C15 C14 0.0(5)
C11 N3 C15 C16 -175.8(3)
C11 C12 C13 C14 0.3(6)
C12 C13 C14 C15 1.6(6)
C13 C14 C15 N3 -1.8(6)
C13 C14 C15 C16 173.8(3)
C14 C15 C16 N4 5.6(5)
C14 C15 C16 C17 -174.3(3)
C15 N3 C11 C10 -179.5(3)
C15 N3 C11 C12 1.9(5)
C15 C16 C17 C18 175.5(3)
C16 N4 C20 C19 1.9(6)
C16 N4 C20 C21 -178.1(3)
C16 C17 C18 C19 6.9(6)
C16 C17 C18 C46 176.6(3)
C17 C18 C19 C20 -5.1(6)
C17 C18 C46 C47 37.2(5)
C17 C18 C46 C59 158.3(3)
C17 C18 C46 C60 -81.2(4)
C18 C19 C20 N4 0.8(6)
C18 C19 C20 C21 -179.1(4)
C18 C46 C47 C48 11.7(5)
C18 C46 C47 C52 -171.7(3)
C18 C46 C59 C54 171.2(3)
C18 C46 C59 C58 -18.9(5)
C18 C46 C60 C61 -0.4(5)
C18 C46 C60 C65 179.4(3)
C19 C18 C46 C47 -153.7(3)
C19 C18 C46 C59 -32.5(5)
C19 C18 C46 C60 87.9(4)
C19 C20 C21 N5 11.6(6)
C19 C20 C21 C22 -168.9(4)
C20 N4 C16 C15 180.0(3)
C20 N4 C16 C17 -0.1(5)
C20 C21 C22 C23 -178.3(5)
C21 N5 C25 C24 -2.9(10)
C21 C22 C23 C24 -3.9(9)
C22 C23 C24 C25 3.3(11)
C23 C24 C25 N5 0.1(12)
C25 N5 C21 C20 -178.3(5)
C25 N5 C21 C22 2.2(8)
C26 C8 C9 C10 171.8(3)
C26 C27 C28 C29 -175.6(5)
C26 C27 C32 C31 177.5(4)
C26 C27 C32 C33 2.0(6)
C26 C40 C41 C42 178.3(4)
C26 C40 C45 C33 -1.3(5)
C26 C40 C45 C44 -179.3(4)
C27 C26 C39 C34 -53.5(4)
C27 C26 C39 C38 129.6(4)
C27 C26 C40 C41 -119.0(4)
C27 C26 C40 C45 56.1(4)
C27 C28 C29 C30 2.0(9)
C27 C32 C33 C34 -57.1(5)
C27 C32 C33 C45 55.8(5)
C28 C27 C32 C31 7.2(7)
C28 C27 C32 C33 -168.3(4)
C28 C29 C30 C31 2.6(10)
C29 C30 C31 C32 -2.3(9)
C30 C31 C32 C27 -2.6(8)
C30 C31 C32 C33 172.2(5)
C31 C32 C33 C34 127.8(5)
C31 C32 C33 C45 -119.3(5)
C32 C27 C28 C29 -6.9(7)
C32 C33 C34 C35 -127.1(4)
C32 C33 C34 C39 55.8(4)
C32 C33 C45 C40 -56.1(4)
C32 C33 C45 C44 121.8(4)
C33 C34 C35 C36 -177.5(4)
C33 C34 C39 C26 0.5(5)
C33 C34 C39 C38 177.6(3)
C34 C33 C45 C40 57.3(4)
C34 C33 C45 C44 -124.8(4)
C34 C35 C36 C37 -0.6(7)
C35 C34 C39 C26 -176.8(3)
C35 C34 C39 C38 0.3(6)
C35 C36 C37 C38 2.1(7)
C36 C37 C38 C39 -2.4(6)
C37 C38 C39 C26 177.9(4)
C37 C38 C39 C34 1.2(6)
C39 C26 C27 C28 -138.5(5)
C39 C26 C27 C32 52.2(4)
C39 C26 C40 C41 131.7(4)
C39 C26 C40 C45 -53.2(4)
C39 C34 C35 C36 -0.5(6)
C40 C26 C27 C28 112.5(5)
C40 C26 C27 C32 -56.9(4)
C40 C26 C39 C34 53.9(4)
C40 C26 C39 C38 -123.0(4)
C40 C41 C42 C43 -2.0(6)
C41 C40 C45 C33 174.5(3)
C41 C40 C45 C44 -3.6(6)
C41 C42 C43 C44 0.8(6)
C42 C43 C44 C45 -1.0(6)
C43 C44 C45 C33 -175.3(4)
C43 C44 C45 C40 2.4(6)
C45 C33 C34 C35 120.0(4)
C45 C33 C34 C39 -57.1(4)
C45 C40 C41 C42 3.3(5)
C46 C18 C19 C20 -174.7(3)
C46 C47 C48 C49 177.9(4)
C46 C47 C52 C51 -179.2(3)
C46 C47 C52 C53 -2.6(4)
C46 C60 C61 C62 176.5(4)
C46 C60 C65 C53 0.2(4)
C46 C60 C65 C64 -177.9(3)
C47 C46 C59 C54 -59.8(4)
C47 C46 C59 C58 110.1(4)
C47 C46 C60 C61 -125.9(4)
C47 C46 C60 C65 53.9(4)
C47 C48 C49 C50 1.1(6)
C47 C52 C53 C54 -54.4(4)
C47 C52 C53 C65 57.8(4)
C48 C47 C52 C51 -2.3(5)
C48 C47 C52 C53 174.4(3)
C48 C49 C50 C51 -2.9(7)
C49 C50 C51 C52 2.1(6)
C50 C51 C52 C47 0.5(6)
C50 C51 C52 C53 -175.8(4)
C51 C52 C53 C54 122.1(4)
C51 C52 C53 C65 -125.6(4)
C52 C47 C48 C49 1.5(5)
C52 C53 C54 C55 -120.4(4)
C52 C53 C54 C59 53.5(4)
C52 C53 C65 C60 -56.1(4)
C52 C53 C65 C64 121.8(4)
C53 C54 C55 C56 170.7(4)
C53 C54 C59 C46 4.5(5)
C53 C54 C59 C58 -166.5(3)
C54 C53 C65 C60 55.2(4)
C54 C53 C65 C64 -126.9(4)
C54 C55 C56 C57 -3.4(6)
C55 C54 C59 C46 178.7(3)
C55 C54 C59 C58 7.6(6)
C55 C56 C57 C58 4.5(6)
C56 C57 C58 C59 0.6(6)
C57 C58 C59 C46 -176.1(4)
C57 C58 C59 C54 -6.5(6)
C59 C46 C47 C48 -117.9(4)
C59 C46 C47 C52 58.7(4)
C59 C46 C60 C61 126.9(4)
C59 C46 C60 C65 -53.3(4)
C59 C54 C55 C56 -2.8(6)
C60 C46 C47 C48 131.0(4)
C60 C46 C47 C52 -52.4(4)
C60 C46 C59 C54 50.5(4)
C60 C46 C59 C58 -139.6(4)
C60 C61 C62 C63 2.9(6)
C61 C60 C65 C53 -179.9(3)
C61 C60 C65 C64 1.9(6)
C61 C62 C63 C64 -1.0(7)
C62 C63 C64 C65 -0.3(7)
C63 C64 C65 C53 -178.0(4)
C63 C64 C65 C60 -0.2(6)
C65 C53 C54 C55 127.6(4)
C65 C53 C54 C59 -58.5(4)
C65 C60 C61 C62 -3.3(6)

loop_
_platon_squeeze_void_nr
_platon_squeeze_void_average_x
_platon_squeeze_void_average_y
_platon_squeeze_void_average_z
_platon_squeeze_void_volume
_platon_squeeze_void_count_electrons
_platon_squeeze_void_content
1 0.000 0.250 0.125 31 18 ' '
2 0.000 0.750 0.375 607 262 ' '
3 0.000 0.250 0.625 607 264 ' '
4 0.000 0.750 0.875 31 18 ' '
5 0.198 0.969 0.269 11 3 ' '
6 0.198 0.469 0.731 11 3 ' '
7 0.219 0.552 0.481 11 2 ' '
8 0.219 0.052 0.519 11 3 ' '
9 0.500 0.750 0.125 607 264 ' '
10 0.500 0.250 0.875 607 262 ' '
11 0.281 0.948 0.019 11 3 ' '
12 0.281 0.448 0.981 11 2 ' '
13 0.302 0.531 0.231 11 2 ' '
14 0.302 0.031 0.769 11 2 ' '
15 0.500 0.250 0.375 31 18 ' '
16 0.500 0.750 0.625 31 18 ' '
17 0.698 0.969 0.231 11 3 ' '
18 0.698 0.469 0.769 11 3 ' '
19 0.719 0.552 0.019 11 3 ' '
20 0.719 0.052 0.981 11 2 ' '
21 0.781 0.948 0.481 11 2 ' '
22 0.781 0.448 0.519 11 3 ' '
23 0.802 0.531 0.269 11 2 ' '
24 0.802 0.031 0.731 11 2 ' '
